data_9014129
loop_
_publ_author_name
'Peterson, R. C.'

_publ_section_title
;
 Cranswickite MgSO4*4H2O, a new mineral from Calingasta, Argentina
;
_journal_name_full 'American Mineralogist'
_journal_page_first 869
_journal_page_last 877
_journal_paper_doi 10.2138/am.2011.3673
_journal_volume 96
_journal_year 2011
_chemical_compound_source 'Calingasta, San Juan Province, Argentina'
_chemical_formula_sum 'H8 Mg O8 S'
_chemical_name_mineral Cranswickite
_space_group_IT_number 15
_symmetry_space_group_name_Hall '-C 2yc'
_symmetry_space_group_name_H-M 'C 1 2/c 1'
_cell_angle_alpha 90
_cell_angle_beta 117.548
_cell_angle_gamma 90
_cell_formula_units_Z 4
_cell_length_a 11.9236
_cell_length_b 5.1736
_cell_length_c 12.1958
_cell_volume 667.037
_database_code_amcsd 0018329
_exptl_crystal_density_diffrn 1.916
_cod_depositor_comments
;
         Z inserted to be consistent with given formula
        Water oxygen atoms renamed so that they are treated as oxygens
                                          miguel
;
_cod_original_formula_sum 'Mg S O8 H8'
_cod_database_code 9014129

loop_
_space_group_symop_operation_xyz
x,y,z
1/2+x,1/2+y,z
x,-y,1/2+z
1/2+x,1/2-y,1/2+z
-x,y,1/2-z
1/2-x,1/2+y,1/2-z
-x,-y,-z
1/2-x,1/2-y,-z

loop_
_atom_site_label
_atom_site_fract_x
_atom_site_fract_y
_atom_site_fract_z
_atom_site_U_iso_or_equiv
Mg 0.00000 0.00000 0.50000 0.01507
S 0.00000 0.31310 0.75000 0.01988
O1 0.11650 0.51600 0.29250 0.02660
O2 0.98340 0.14240 0.64560 0.02913
O3 0.87590 0.70940 0.49760 0.01203
O4 0.85430 0.23470 0.37320 0.00469

loop_
_cod_related_entry_id
_cod_related_entry_database
_cod_related_entry_code
1 AMCSD 0018329
